data_4311198
loop_
_publ_author_name
'Hongmei Wang'
'Zhiliang Liu'
'Caiming Liu'
'Deqing Zhang'
'Zhengliang L\"u'
'Hua Geng'
'Zhigang Shuai'
'Daoben Zhu'

_publ_section_title
;
 Coordination Complexes of 2-(4-Quinolyl)nitronyl Nitroxide with M(hfac)2
 [M = Mn(II), Co(II), and Cu(II)]: Syntheses, Crystal Structures, and
 Magnetic Characterization
;
_journal_name_full 'Inorganic Chemistry'
_journal_page_first 4091
_journal_page_last 4098
_journal_paper_doi 10.1021/ic049946q
_journal_volume 43
_journal_year 2004
_chemical_formula_sum 'C26 H20 F12 Mn N3 O6'
_chemical_formula_weight 753.39
_chemical_name_systematic
; 
 ? 
;
_space_group_IT_number 2
_symmetry_cell_setting triclinic
_symmetry_space_group_name_Hall '-P 1'
_symmetry_space_group_name_H-M 'P -1'
_atom_sites_solution_hydrogens geom
_atom_sites_solution_primary direct
_atom_sites_solution_secondary difmap
_audit_creation_method SHELXL-97
_cell_angle_alpha 68.83(3)
_cell_angle_beta 86.69(3)
_cell_angle_gamma 80.87(3)
_cell_formula_units_Z 2
_cell_length_a 10.159(2)
_cell_length_b 11.370(2)
_cell_length_c 15.162(3)
_cell_measurement_temperature 293(2)
_cell_measurement_theta_max 27.48
_cell_measurement_theta_min 1.96
_cell_volume 1612.4(6)
_computing_cell_refinement 'Bruker XSCANS'
_computing_data_collection 'Bruker XSCANS'
_computing_data_reduction 'Bruker SHELXTL'
_computing_molecular_graphics 'Bruker SHELXTL'
_computing_publication_material 'Bruker SHELXTL'
_computing_structure_refinement 'Bruker SHELXTL'
_computing_structure_solution 'Bruker SHELXTL'
_diffrn_ambient_temperature 293(2)
_diffrn_measured_fraction_theta_full 0.843
_diffrn_measured_fraction_theta_max 0.843
_diffrn_measurement_device_type 'rigaku raxis rapic IP'
_diffrn_measurement_method oscillation
_diffrn_radiation_monochromator graphite
_diffrn_radiation_source 'rolating anode'
_diffrn_radiation_type MoK\a
_diffrn_radiation_wavelength 0.71073
_diffrn_reflns_av_R_equivalents 0.1152
_diffrn_reflns_av_sigmaI/netI 0.4227
_diffrn_reflns_limit_h_max 13
_diffrn_reflns_limit_h_min -13
_diffrn_reflns_limit_k_max 14
_diffrn_reflns_limit_k_min -14
_diffrn_reflns_limit_l_max 19
_diffrn_reflns_limit_l_min -19
_diffrn_reflns_number 8109
_diffrn_reflns_theta_full 27.48
_diffrn_reflns_theta_max 27.48
_diffrn_reflns_theta_min 1.96
_exptl_absorpt_coefficient_mu 0.521
_exptl_absorpt_correction_T_max 1.6461
_exptl_absorpt_correction_T_min 0.1551
_exptl_absorpt_correction_type empirical
_exptl_absorpt_process_details abscor
_exptl_crystal_colour 'dark blue'
_exptl_crystal_density_diffrn 1.552
_exptl_crystal_density_method 'not measured'
_exptl_crystal_description plate
_exptl_crystal_F_000 756
_exptl_crystal_size_max 0.300
_exptl_crystal_size_mid 0.218
_exptl_crystal_size_min 0.186
_refine_diff_density_max 0.380
_refine_diff_density_min -0.527
_refine_diff_density_rms 0.083
_refine_ls_extinction_method none
_refine_ls_goodness_of_fit_ref 0.690
_refine_ls_hydrogen_treatment mixed
_refine_ls_matrix_type full
_refine_ls_number_parameters 411
_refine_ls_number_reflns 6230
_refine_ls_number_restraints 4
_refine_ls_restrained_S_all 0.700
_refine_ls_R_factor_all 0.3617
_refine_ls_R_factor_gt 0.1057
_refine_ls_shift/su_max 0.134
_refine_ls_shift/su_mean 0.009
_refine_ls_structure_factor_coef Fsqd
_refine_ls_weighting_details 'calc w=1/[\s^2^(Fo^2^)+(0.1526P)^2^+0.0000P] where P=(Fo^2^+2Fc^2^)/3'
_refine_ls_weighting_scheme calc
_refine_ls_wR_factor_gt 0.2464
_refine_ls_wR_factor_ref 0.3144
_reflns_number_gt 1072
_reflns_number_total 6230
_reflns_threshold_expression >2sigma(I)
_cod_data_source_file ic049946qsi20040112_101005_1.cif
_cod_data_source_block sx549
_cod_depositor_comments
;
The following automatic conversions were performed:
'_symmetry_cell_setting' value 'TRICLINIC' changed to 'triclinic'
according to '/home/saulius/struct/CIF-dictionaries/cif_core.dic'
dictionary named 'cif_core.dic' version 2.4.1 from 2010-06-29.

Automatic conversion script
Id: cif_fix_enum 1527 2010-12-29 10:47:43Z saulius 
;
_cod_database_code 4311198

loop_
_symmetry_equiv_pos_as_xyz
'x, y, z'
'-x, -y, -z'

loop_
_atom_site_label
_atom_site_type_symbol
_atom_site_fract_x
_atom_site_fract_y
_atom_site_fract_z
_atom_site_U_iso_or_equiv
_atom_site_adp_type
_atom_site_occupancy
_atom_site_symmetry_multiplicity
_atom_site_calc_flag
_atom_site_refinement_flags
_atom_site_disorder_assembly
_atom_site_disorder_group
Mn1 Mn 0.76889(3) 0.10089(3) 0.78454(2) 0.09725(13) Uani 1 1 d . . .
N11 N 0.86075(12) 0.12303(12) 0.91358(10) 0.0884(6) Uani 1 1 d . . .
N21 N 1.17503(15) 0.19699(12) 1.13987(10) 0.1042(6) Uani 1 1 d . . .
N22 N 1.01061(15) 0.35015(13) 1.11963(10) 0.1031(7) Uani 1 1 d . . .
O21 O 1.24803(12) 0.09347(10) 1.13544(8) 0.0967(5) Uani 1 1 d . . .
O22 O 0.90126(14) 0.42295(12) 1.08945(9) 0.1264(6) Uani 1 1 d . . .
O31 O 0.68250(13) 0.10186(12) 0.65666(10) 0.1433(7) Uani 1 1 d . . .
O32 O 0.56806(12) 0.18000(12) 0.80555(10) 0.1311(7) Uani 1 1 d . . .
O41 O 0.95134(12) 0.06009(11) 0.71934(8) 0.1110(6) Uani 1 1 d . . .
O42 O 0.78045(16) 0.30547(15) 0.70710(10) 0.1605(8) Uani 1 1 d . . .
C11 C 0.98535(17) 0.15417(15) 0.89562(12) 0.0929(8) Uani 1 1 d . . .
H11A H 1.0271 0.1520 0.8399 0.111 Uiso 1 1 calc R . .
C12 C 1.05470(18) 0.18995(14) 0.95806(12) 0.0910(8) Uani 1 1 d . . .
H12A H 1.1410 0.2089 0.9444 0.109 Uiso 1 1 calc R . .
C13 C 0.99254(14) 0.19598(14) 1.03814(11) 0.0754(7) Uani 1 1 d . . .
C14 C 0.86625(18) 0.16533(15) 1.05709(11) 0.0885(7) Uani 1 1 d . . .
C15 C 0.79659(18) 0.15889(19) 1.13982(13) 0.1209(10) Uani 1 1 d . . .
H15A H 0.8331 0.1853 1.1831 0.145 Uiso 1 1 calc R . .
C16 C 0.67970(18) 0.1164(2) 1.15959(13) 0.1287(10) Uani 1 1 d . . .
H16A H 0.6373 0.1135 1.2162 0.154 Uiso 1 1 calc R . .
C17 C 0.61999(18) 0.0765(2) 1.09807(13) 0.1367(12) Uani 1 1 d . . .
H17A H 0.5403 0.0436 1.1154 0.164 Uiso 1 1 calc R . .
C18 C 0.67147(17) 0.08369(18) 1.01822(14) 0.1144(10) Uani 1 1 d . . .
H18A H 0.6274 0.0624 0.9753 0.137 Uiso 1 1 calc R . .
C19 C 0.79675(18) 0.12470(16) 0.99658(12) 0.1022(8) Uani 1 1 d . . .
C21 C 1.05153(17) 0.24299(14) 1.10045(12) 0.0891(8) Uani 1 1 d . . .
C22 C 1.2213(2) 0.28222(16) 1.17805(12) 0.1077(9) Uani 1 1 d . . .
C23 C 1.0926(2) 0.36600(16) 1.19297(13) 0.1059(9) Uani 1 1 d . . .
C24 C 1.3080(2) 0.20448(17) 1.27037(13) 0.1310(10) Uani 1 1 d . . .
H24A H 1.3868 0.1576 1.2542 0.197 Uiso 1 1 calc R . .
H24B H 1.2568 0.1462 1.3157 0.197 Uiso 1 1 calc R . .
H24C H 1.3329 0.2626 1.2970 0.197 Uiso 1 1 calc R . .
C25 C 1.31347(18) 0.35478(16) 1.10082(14) 0.1321(11) Uani 1 1 d . . .
H25A H 1.2625 0.4047 1.0448 0.198 Uiso 1 1 calc R . .
H25B H 1.3814 0.2951 1.0868 0.198 Uiso 1 1 calc R . .
H25C H 1.3542 0.4100 1.1225 0.198 Uiso 1 1 calc R . .
C26 C 1.1042(2) 0.50757(16) 1.16914(13) 0.1333(10) Uani 1 1 d . . .
H26A H 1.0204 0.5517 1.1811 0.200 Uiso 1 1 calc R . .
H26B H 1.1273 0.5449 1.1037 0.200 Uiso 1 1 calc R . .
H26C H 1.1720 0.5144 1.2078 0.200 Uiso 1 1 calc R . .
C27 C 1.0356(2) 0.30969(18) 1.28425(13) 0.1370(12) Uani 1 1 d . . .
H27A H 0.9554 0.3634 1.2907 0.205 Uiso 1 1 calc R . .
H27B H 1.0980 0.3006 1.3323 0.205 Uiso 1 1 calc R . .
H27C H 1.0150 0.2273 1.2910 0.205 Uiso 1 1 calc R . .
C31 C 0.3739(2) 0.3260(3) 0.8011(2) 0.1901(16) Uani 1 1 d D . .
C32 C 0.4718(3) 0.2373(2) 0.65373(18) 0.1952(12) Uiso 1 1 d D . .
H32A H 0.3936 0.2729 0.6190 0.234 Uiso 1 1 calc R B .
C33 C 0.4839(2) 0.2517(3) 0.74549(17) 0.1897(15) Uani 1 1 d . B .
C34 C 0.5819(3) 0.1672(2) 0.61580(17) 0.1825(14) Uani 1 1 d D B .
C35 C 0.6006(3) 0.1712(2) 0.50582(18) 0.1814(11) Uiso 1 1 d D . .
C41 C 1.0976(2) 0.0830(2) 0.59767(15) 0.1565(13) Uani 1 1 d D . .
C42 C 0.9858(2) 0.12528(18) 0.63563(13) 0.1187(10) Uani 1 1 d D C .
C43 C 0.9449(2) 0.2636(2) 0.59035(17) 0.1721(13) Uani 1 1 d . . .
H43A H 0.9787 0.3138 0.5332 0.206 Uiso 1 1 calc R C .
C44 C 0.8317(2) 0.31826(15) 0.65383(17) 0.1908(11) Uani 1 1 d D C .
C45 C 0.7992(3) 0.4828(2) 0.55419(17) 0.1599(12) Uani 1 1 d D . .
F11 F 0.4504(7) 0.3649(7) 0.9153(5) 0.508(5) Uiso 0.50 1 d P A 1
F12 F 0.3267(3) 0.4306(2) 0.72072(17) 0.1497(9) Uiso 0.50 1 d P B 1
F13 F 0.2916(4) 0.2372(3) 0.7995(3) 0.2563(17) Uiso 0.50 1 d P B 1
F11' F 0.3596(3) 0.2837(2) 0.87610(16) 0.1483(9) Uiso 0.50 1 d P B 2
F12' F 0.4259(4) 0.4328(3) 0.7826(3) 0.2460(16) Uiso 0.50 1 d P B 2
F13' F 0.2871(4) 0.3344(3) 0.7335(2) 0.2203(14) Uiso 0.50 1 d P B 2
F14 F 0.4452(3) 0.1929(3) 0.49774(19) 0.1743(11) Uiso 0.50 1 d P B 1
F15 F 0.6478(6) 0.1276(5) 0.4487(4) 0.363(3) Uiso 0.50 1 d P B 1
F16 F 0.5910(4) 0.3005(3) 0.4627(2) 0.2256(15) Uiso 0.50 1 d P B 1
F14' F 0.4889(5) 0.2768(4) 0.4828(3) 0.283(2) Uiso 0.50 1 d P B 2
F15' F 0.6003(3) 0.0659(2) 0.49988(16) 0.1437(9) Uiso 0.50 1 d P B 2
F16' F 0.6781(3) 0.2409(3) 0.4468(2) 0.2005(13) Uiso 0.50 1 d P B 2
F21 F 1.2180(3) 0.0969(2) 0.63607(17) 0.1556(10) Uiso 0.50 1 d P C 1
F22 F 1.1214(2) -0.04973(18) 0.62038(13) 0.1065(7) Uiso 0.50 1 d P C 1
F23 F 1.1164(2) 0.1194(2) 0.50542(15) 0.1221(8) Uiso 0.50 1 d P C 1
F21' F 1.1782(3) -0.0050(2) 0.63537(17) 0.1532(10) Uiso 0.50 1 d P C 2
F22' F 1.0534(5) 0.0451(5) 0.5234(4) 0.365(3) Uiso 0.50 1 d P C 2
F23' F 1.1543(3) 0.1626(3) 0.51839(19) 0.1793(12) Uiso 0.50 1 d P C 2
F24 F 0.8152(2) 0.5498(2) 0.59364(16) 0.1448(9) Uiso 0.50 1 d P C 1
F25 F 0.8583(3) 0.4990(2) 0.46794(17) 0.1513(9) Uiso 0.50 1 d P C 1
F26 F 0.6741(3) 0.4922(2) 0.53426(16) 0.1415(9) Uiso 0.50 1 d P C 1
F24' F 0.7135(4) 0.5519(3) 0.6007(2) 0.2176(14) Uiso 0.50 1 d P C 2
F25' F 0.9012(3) 0.5306(3) 0.5628(2) 0.2072(14) Uiso 0.50 1 d P C 2
F26' F 0.7532(3) 0.4834(3) 0.4852(2) 0.1940(13) Uiso 0.50 1 d P C 2

loop_
_atom_site_aniso_label
_atom_site_aniso_U_11
_atom_site_aniso_U_22
_atom_site_aniso_U_33
_atom_site_aniso_U_23
_atom_site_aniso_U_13
_atom_site_aniso_U_12
Mn1 0.07474(18) 0.08152(17) 0.1075(2) -0.00873(15) -0.03375(15) 0.02077(15)
N11 0.0469(8) 0.0765(9) 0.1115(10) 0.0020(8) -0.0195(8) -0.0006(7)
N21 0.0957(10) 0.0831(8) 0.1365(10) -0.0523(7) -0.0591(8) 0.0313(8)
N22 0.0977(11) 0.0778(9) 0.1104(11) -0.0119(8) -0.0432(9) 0.0172(8)
O21 0.0988(9) 0.0773(7) 0.0970(8) -0.0182(6) -0.0380(7) 0.0186(7)
O22 0.1241(11) 0.1056(8) 0.1276(10) -0.0317(7) -0.0360(9) 0.0342(8)
O31 0.1057(9) 0.0892(8) 0.2082(12) -0.0319(8) -0.0878(8) 0.0430(7)
O32 0.0742(9) 0.1114(10) 0.1514(11) 0.0103(9) -0.0146(8) 0.0146(8)
O41 0.0979(9) 0.1049(9) 0.0938(8) -0.0047(7) -0.0244(7) 0.0245(8)
O42 0.1613(14) 0.1686(13) 0.1192(10) -0.0222(9) 0.0039(10) -0.0027(11)
C11 0.0906(13) 0.0728(10) 0.0926(12) -0.0082(9) -0.0287(10) 0.0118(10)
C12 0.0714(12) 0.0822(11) 0.1133(13) -0.0373(9) -0.0134(10) 0.0165(10)
C13 0.0414(9) 0.0718(9) 0.1012(12) -0.0168(8) -0.0293(8) 0.0022(8)
C14 0.0957(13) 0.0752(10) 0.0717(10) -0.0186(8) -0.0335(10) 0.0463(10)
C15 0.0891(13) 0.1477(16) 0.1072(14) -0.0180(12) -0.0437(11) -0.0143(12)
C16 0.0813(13) 0.1934(19) 0.0849(13) -0.0400(12) -0.0393(11) 0.0459(14)
C17 0.0504(12) 0.225(2) 0.1047(15) -0.0194(15) 0.0064(11) -0.0300(13)
C18 0.0592(12) 0.1220(14) 0.1219(15) 0.0051(12) 0.0075(11) -0.0184(11)
C19 0.0862(13) 0.0754(11) 0.0943(13) 0.0083(10) 0.0011(11) 0.0400(10)
C21 0.0753(12) 0.0551(9) 0.1204(14) -0.0122(9) -0.0249(11) -0.0001(9)
C22 0.1368(16) 0.0779(11) 0.0865(13) 0.0003(10) -0.0564(11) -0.0045(11)
C23 0.1274(16) 0.0721(11) 0.0958(13) -0.0193(9) -0.0306(12) 0.0345(11)
C24 0.1806(19) 0.0933(12) 0.1141(13) -0.0432(9) -0.0778(13) 0.0371(13)
C25 0.1070(15) 0.0756(12) 0.191(2) -0.0171(12) -0.0407(15) -0.0081(11)
C26 0.190(2) 0.0917(12) 0.1108(14) -0.0309(10) -0.0702(14) 0.0125(14)
C27 0.165(2) 0.1033(14) 0.1244(16) -0.0294(12) -0.0061(16) 0.0074(15)
C31 0.0565(14) 0.226(3) 0.232(3) -0.028(2) -0.0423(16) 0.0265(17)
C33 0.1190(19) 0.215(3) 0.1204(18) 0.0416(18) -0.0128(15) 0.0644(18)
C34 0.205(3) 0.1548(18) 0.1914(19) -0.0736(14) 0.0813(18) -0.0385(18)
C41 0.149(2) 0.158(2) 0.1114(17) 0.0055(16) -0.0124(16) -0.0005(18)
C42 0.1128(16) 0.1170(15) 0.0916(13) -0.0164(11) -0.0049(12) 0.0339(14)
C43 0.144(2) 0.1221(17) 0.171(2) 0.0526(16) -0.0372(17) -0.0328(15)
C44 0.1002(13) 0.0959(9) 0.428(2) -0.1709(10) -0.1337(14) 0.0735(10)
C45 0.163(2) 0.1561(15) 0.1868(19) -0.0827(12) -0.0464(16) -0.0289(14)

loop_
_atom_type_symbol
_atom_type_description
_atom_type_scat_dispersion_real
_atom_type_scat_dispersion_imag
_atom_type_scat_source
C C 0.0033 0.0016 'International Tables Vol C Tables 4.2.6.8 and 6.1.1.4'
H H 0.0000 0.0000 'International Tables Vol C Tables 4.2.6.8 and 6.1.1.4'
N N 0.0061 0.0033 'International Tables Vol C Tables 4.2.6.8 and 6.1.1.4'
O O 0.0106 0.0060 'International Tables Vol C Tables 4.2.6.8 and 6.1.1.4'
Mn Mn 0.3368 0.7283 'International Tables Vol C Tables 4.2.6.8 and 6.1.1.4'
F F 0.0171 0.0103 'International Tables Vol C Tables 4.2.6.8 and 6.1.1.4'

loop_
_geom_angle_atom_site_label_1
_geom_angle_atom_site_label_2
_geom_angle_atom_site_label_3
_geom_angle
_geom_angle_site_symmetry_1
_geom_angle_site_symmetry_3
_geom_angle_publ_flag
O41 Mn1 O21 95.15(6) . 2_757 ?
O41 Mn1 O32 161.90(5) . . ?
O21 Mn1 O32 97.09(6) 2_757 . ?
O41 Mn1 O31 83.54(6) . . ?
O21 Mn1 O31 95.07(6) 2_757 . ?
O32 Mn1 O31 82.14(6) . . ?
O41 Mn1 O42 87.45(6) . . ?
O21 Mn1 O42 177.07(6) 2_757 . ?
O32 Mn1 O42 80.70(6) . . ?
O31 Mn1 O42 86.56(6) . . ?
O41 Mn1 N11 96.74(5) . . ?
O21 Mn1 N11 90.95(5) 2_757 . ?
O32 Mn1 N11 96.33(6) . . ?
O31 Mn1 N11 173.93(5) . . ?
O42 Mn1 N11 87.39(6) . . ?
C11 N11 C19 119.67(17) . . ?
C11 N11 Mn1 112.29(12) . . ?
C19 N11 Mn1 127.40(12) . . ?
O21 N21 C21 123.68(16) . . ?
O21 N21 C22 123.87(14) . . ?
C21 N21 C22 112.15(14) . . ?
O22 N22 C21 123.37(17) . . ?
O22 N22 C23 121.40(16) . . ?
C21 N22 C23 114.48(14) . . ?
N21 O21 Mn1 128.96(10) . 2_757 ?
C34 O31 Mn1 127.97(18) . . ?
C33 O32 Mn1 129.08(15) . . ?
C42 O41 Mn1 124.82(11) . . ?
C44 O42 Mn1 112.11(18) . . ?
N11 C11 C12 122.79(17) . . ?
N11 C11 H11A 118.6 . . ?
C12 C11 H11A 118.6 . . ?
C13 C12 C11 118.53(17) . . ?
C13 C12 H12A 120.7 . . ?
C11 C12 H12A 120.7 . . ?
C12 C13 C14 119.36(18) . . ?
C12 C13 C21 121.69(15) . . ?
C14 C13 C21 118.79(16) . . ?
C13 C14 C15 124.52(19) . . ?
C13 C14 C19 122.82(16) . . ?
C15 C14 C19 112.43(17) . . ?
C16 C15 C14 122.6(2) . . ?
C16 C15 H15A 118.7 . . ?
C14 C15 H15A 118.7 . . ?
C15 C16 C17 121.52(19) . . ?
C15 C16 H16A 119.2 . . ?
C17 C16 H16A 119.2 . . ?
C18 C17 C16 121.5(2) . . ?
C18 C17 H17A 119.3 . . ?
C16 C17 H17A 119.3 . . ?
C17 C18 C19 118.2(2) . . ?
C17 C18 H18A 120.9 . . ?
C19 C18 H18A 120.9 . . ?
N11 C19 C18 119.54(19) . . ?
N11 C19 C14 116.76(16) . . ?
C18 C19 C14 123.67(18) . . ?
N22 C21 N21 105.54(17) . . ?
N22 C21 C13 128.79(14) . . ?
N21 C21 C13 124.83(16) . . ?
N21 C22 C25 103.86(16) . . ?
N21 C22 C23 104.31(16) . . ?
C25 C22 C23 114.07(13) . . ?
N21 C22 C24 110.74(14) . . ?
C25 C22 C24 108.01(16) . . ?
C23 C22 C24 115.20(16) . . ?
C27 C23 N22 109.04(17) . . ?
C27 C23 C26 112.67(18) . . ?
N22 C23 C26 110.62(14) . . ?
C27 C23 C22 111.68(14) . . ?
N22 C23 C22 96.24(15) . . ?
C26 C23 C22 115.31(17) . . ?
C22 C24 H24A 109.5 . . ?
C22 C24 H24B 109.5 . . ?
H24A C24 H24B 109.5 . . ?
C22 C24 H24C 109.5 . . ?
H24A C24 H24C 109.5 . . ?
H24B C24 H24C 109.5 . . ?
C22 C25 H25A 109.5 . . ?
C22 C25 H25B 109.5 . . ?
H25A C25 H25B 109.5 . . ?
C22 C25 H25C 109.5 . . ?
H25A C25 H25C 109.5 . . ?
H25B C25 H25C 109.5 . . ?
C23 C26 H26A 109.5 . . ?
C23 C26 H26B 109.5 . . ?
H26A C26 H26B 109.5 . . ?
C23 C26 H26C 109.5 . . ?
H26A C26 H26C 109.5 . . ?
H26B C26 H26C 109.5 . . ?
C23 C27 H27A 109.5 . . ?
C23 C27 H27B 109.5 . . ?
H27A C27 H27B 109.5 . . ?
C23 C27 H27C 109.5 . . ?
H27A C27 H27C 109.5 . . ?
H27B C27 H27C 109.5 . . ?
F11' C31 F12' 109.0(4) . . ?
F11' C31 F13' 125.6(3) . . ?
F12' C31 F13' 112.8(3) . . ?
F11' C31 F12 142.8(3) . . ?
F12' C31 F12 62.8(2) . . ?
F13' C31 F12 50.2(2) . . ?
F11' C31 F13 82.3(3) . . ?
F12' C31 F13 162.9(3) . . ?
F13' C31 F13 50.7(2) . . ?
F12 C31 F13 100.4(3) . . ?
F11' C31 C33 120.2(2) . . ?
F12' C31 C33 99.9(2) . . ?
F13' C31 C33 85.1(3) . . ?
F12 C31 C33 97.0(2) . . ?
F13 C31 C33 84.5(3) . . ?
C33 C32 C34 121.2(2) . . ?
C33 C32 H32A 119.4 . . ?
C34 C32 H32A 119.4 . . ?
O32 C33 C32 121.6(3) . . ?
O32 C33 C31 106.9(2) . . ?
C32 C33 C31 129.2(2) . . ?
O31 C34 C32 127.7(2) . . ?
O31 C34 C35 105.1(2) . . ?
C32 C34 C35 127.1(2) . . ?
F15 C35 F15' 48.7(3) . . ?
F15 C35 F16' 66.6(3) . . ?
F15' C35 F16' 114.7(3) . . ?
F15 C35 F16 105.9(3) . . ?
F15' C35 F16 149.3(3) . . ?
F16' C35 F16 48.7(2) . . ?
F15 C35 F14' 121.8(4) . . ?
F15' C35 F14' 126.2(3) . . ?
F16' C35 F14' 92.0(3) . . ?
F16 C35 F14' 45.9(2) . . ?
F15 C35 F14 109.2(4) . . ?
F15' C35 F14 87.8(2) . . ?
F16' C35 F14 124.7(2) . . ?
F16 C35 F14 85.7(2) . . ?
F14' C35 F14 40.8(2) . . ?
F15 C35 C34 151.8(3) . . ?
F15' C35 C34 112.5(2) . . ?
F16' C35 C34 122.1(3) . . ?
F16 C35 C34 97.3(3) . . ?
F14' C35 C34 85.9(2) . . ?
F14 C35 C34 88.1(2) . . ?
F21' C41 F23 108.9(3) . . ?
F21' C41 C42 127.4(2) . . ?
F23 C41 C42 122.1(2) . . ?
F21' C41 F23' 108.5(2) . . ?
F23 C41 F23' 32.34(19) . . ?
C42 C41 F23' 121.0(2) . . ?
F21' C41 F22 40.25(19) . . ?
F23 C41 F22 99.0(2) . . ?
C42 C41 F22 114.4(2) . . ?
F23' C41 F22 120.5(2) . . ?
F21' C41 F21 58.1(2) . . ?
F23 C41 F21 105.8(2) . . ?
C42 C41 F21 113.7(2) . . ?
F23' C41 F21 78.6(2) . . ?
F22 C41 F21 98.36(19) . . ?
F21' C41 F22' 100.6(3) . . ?
F23 C41 F22' 45.8(2) . . ?
C42 C41 F22' 105.7(3) . . ?
F23' C41 F22' 78.1(3) . . ?
F22 C41 F22' 67.6(2) . . ?
F21 C41 F22' 140.4(3) . . ?
O41 C42 C41 119.68(17) . . ?
O41 C42 C43 123.7(2) . . ?
C41 C42 C43 112.52(18) . . ?
C42 C43 C44 111.34(17) . . ?
C42 C43 H43A 124.3 . . ?
C44 C43 H43A 124.3 . . ?
O42 C44 C43 150.43(19) . . ?
O42 C44 C45 117.47(19) . . ?
C43 C44 C45 91.94(15) . . ?
F24 C45 F26' 141.9(3) . . ?
F24 C45 F25' 48.0(2) . . ?
F26' C45 F25' 128.5(3) . . ?
F24 C45 F26 111.9(3) . . ?
F26' C45 F26 51.5(2) . . ?
F25' C45 F26 152.2(3) . . ?
F24 C45 F25 119.4(3) . . ?
F26' C45 F25 51.2(2) . . ?
F25' C45 F25 79.7(2) . . ?
F26 C45 F25 101.7(2) . . ?
F24 C45 F24' 46.0(2) . . ?
F26' C45 F24' 113.1(3) . . ?
F25' C45 F24' 93.8(3) . . ?
F26 C45 F24' 67.2(2) . . ?
F25 C45 F24' 140.3(2) . . ?
F24 C45 C44 101.3(2) . . ?
F26' C45 C44 115.2(2) . . ?
F25' C45 C44 100.70(19) . . ?
F26 C45 C44 102.60(18) . . ?
F25 C45 C44 119.02(19) . . ?
F24' C45 C44 100.65(19) . . ?

loop_
_geom_bond_atom_site_label_1
_geom_bond_atom_site_label_2
_geom_bond_distance
_geom_bond_site_symmetry_2
_geom_bond_publ_flag
Mn1 O41 2.1153(14) . ?
Mn1 O21 2.1320(13) 2_757 ?
Mn1 O32 2.1499(14) . ?
Mn1 O31 2.1696(17) . ?
Mn1 O42 2.2139(18) . ?
Mn1 N11 2.3245(17) . ?
N11 C11 1.354(2) . ?
N11 C19 1.388(2) . ?
N21 O21 1.3092(18) . ?
N21 C21 1.363(2) . ?
N21 C22 1.441(3) . ?
N22 O22 1.2735(19) . ?
N22 C21 1.350(2) . ?
N22 C23 1.504(3) . ?
O21 Mn1 2.1320(13) 2_757 ?
O31 C34 1.216(3) . ?
O32 C33 1.248(3) . ?
O41 C42 1.279(2) . ?
O42 C44 0.914(3) . ?
C11 C12 1.416(3) . ?
C11 H11A 0.9300 . ?
C12 C13 1.355(2) . ?
C12 H12A 0.9300 . ?
C13 C14 1.370(2) . ?
C13 C21 1.438(3) . ?
C14 C15 1.388(3) . ?
C14 C19 1.428(3) . ?
C15 C16 1.330(3) . ?
C15 H15A 0.9300 . ?
C16 C17 1.379(3) . ?
C16 H16A 0.9300 . ?
C17 C18 1.271(3) . ?
C17 H17A 0.9300 . ?
C18 C19 1.405(3) . ?
C18 H18A 0.9300 . ?
C22 C25 1.533(3) . ?
C22 C23 1.547(3) . ?
C22 C24 1.587(3) . ?
C23 C27 1.431(3) . ?
C23 C26 1.540(3) . ?
C24 H24A 0.9600 . ?
C24 H24B 0.9600 . ?
C24 H24C 0.9600 . ?
C25 H25A 0.9600 . ?
C25 H25B 0.9600 . ?
C25 H25C 0.9600 . ?
C26 H26A 0.9600 . ?
C26 H26B 0.9600 . ?
C26 H26C 0.9600 . ?
C27 H27A 0.9600 . ?
C27 H27B 0.9600 . ?
C27 H27C 0.9600 . ?
C31 F11' 1.074(4) . ?
C31 F12' 1.331(5) . ?
C31 F13' 1.358(5) . ?
C31 F12 1.403(3) . ?
C31 F13 1.418(5) . ?
C31 C33 1.667(4) . ?
C32 C33 1.472(4) . ?
C32 C34 1.480(4) . ?
C32 H32A 0.9300 . ?
C34 C35 1.653(4) . ?
C35 F15 1.188(7) . ?
C35 F15' 1.233(4) . ?
C35 F16' 1.287(4) . ?
C35 F16 1.367(4) . ?
C35 F14' 1.470(5) . ?
C35 F14 1.564(4) . ?
C41 F21' 1.174(3) . ?
C41 F23 1.319(3) . ?
C41 C42 1.343(3) . ?
C41 F23' 1.376(3) . ?
C41 F22 1.405(3) . ?
C41 F21 1.439(4) . ?
C41 F22' 1.459(7) . ?
C42 C43 1.471(3) . ?
C43 C44 1.647(3) . ?
C43 H43A 0.9300 . ?
C44 C45 1.927(3) . ?
C45 F24 1.159(4) . ?
C45 F26' 1.168(4) . ?
C45 F25' 1.277(5) . ?
C45 F26 1.303(4) . ?
C45 F25 1.369(4) . ?
C45 F24' 1.409(4) . ?
